data_4126219
loop_
_publ_author_name
'Cross, Justin N.'
'Su, Jing'
'Batista, Enrique R.'
'Cary, Samantha K.'
'Evans, William J.'
'Kozimor, Stosh A.'
'Mocko, Veronika'
'Scott, Brian L.'
'Stein, Benjamin W.'
'Windorff, Cory J.'
'Yang, Ping'

_publ_section_title
;
 Covalency in Americium(III) Hexachloride.
;
_journal_name_full 'Journal of the American Chemical Society'
_journal_paper_doi 10.1021/jacs.7b03755
_journal_year 2017
_chemical_formula_moiety (P(C6H5)4)3AmCl6
_chemical_formula_sum 'C72 H59.19 Am Cl6 N0 P3'
_chemical_formula_weight 1472.99
_chemical_name_common 'Americium hexachloride'
_chemical_name_systematic
;
 ?
;
_space_group_crystal_system monoclinic
_space_group_IT_number 4
_space_group_name_Hall 'P 2yb'
_space_group_name_H-M_alt 'P 1 21 1'
_symmetry_space_group_name_Hall 'P 2yb'
_symmetry_space_group_name_H-M 'P 1 21 1'
_atom_sites_solution_hydrogens geom
_audit_creation_method SHELXL-2014
_cell_angle_alpha 90
_cell_angle_beta 91.0621(14)
_cell_angle_gamma 90
_cell_formula_units_Z 2
_cell_length_a 15.6209(9)
_cell_length_b 15.3949(9)
_cell_length_c 16.1527(9)
_cell_measurement_reflns_used 54994
_cell_measurement_temperature 297(2)
_cell_measurement_theta_max 27.485
_cell_measurement_theta_min 2.259
_cell_volume 3883.8(4)
_computing_cell_refinement 'smart saint'
_computing_data_collection smart
_computing_data_reduction SAINT
_computing_molecular_graphics 'SHELXP-2014 (Sheldrick, 2014)'
_computing_publication_material 'SHELXCIF-2014 (Sheldrick, 2014)'
_computing_structure_refinement 'SHELXL-2014 (Sheldrick, 2014)'
_computing_structure_solution 'SHELXS-2014 (Sheldrick, 2014)'
_diffrn_ambient_temperature 297(2)
_diffrn_detector_area_resol_mean 0
_diffrn_measured_fraction_theta_full 0.995
_diffrn_measured_fraction_theta_max 0.991
_diffrn_measurement_device_type 'Photon 100'
_diffrn_measurement_method '0.5 wide w/exposures'
_diffrn_radiation_type MoK\a
_diffrn_radiation_wavelength 0.71073
_diffrn_reflns_av_R_equivalents 0.0748
_diffrn_reflns_av_unetI/netI 0.0783
_diffrn_reflns_Laue_measured_fraction_full 0.995
_diffrn_reflns_Laue_measured_fraction_max 0.991
_diffrn_reflns_limit_h_max 20
_diffrn_reflns_limit_h_min -20
_diffrn_reflns_limit_k_max 19
_diffrn_reflns_limit_k_min -19
_diffrn_reflns_limit_l_max 20
_diffrn_reflns_limit_l_min -20
_diffrn_reflns_number 54994
_diffrn_reflns_point_group_measured_fraction_full 0.996
_diffrn_reflns_point_group_measured_fraction_max 0.991
_diffrn_reflns_theta_full 25.242
_diffrn_reflns_theta_max 27.485
_diffrn_reflns_theta_min 2.259
_diffrn_source 'sealed tube'
_exptl_absorpt_coefficient_mu 1.291
_exptl_absorpt_correction_T_max 0.7456
_exptl_absorpt_correction_T_min 0.5579
_exptl_absorpt_correction_type multi-scan
_exptl_absorpt_process_details 'SADABS V2014/4 (Bruker, 2014)'
_exptl_crystal_colour light-peach
_exptl_crystal_density_diffrn 1.260
_exptl_crystal_density_meas ?
_exptl_crystal_density_method 'not measured'
_exptl_crystal_description plate
_exptl_crystal_F_000 1466
_exptl_crystal_size_max 0.33
_exptl_crystal_size_mid 0.25
_exptl_crystal_size_min 0.08
_platon_squeeze_details
;
;
_refine_diff_density_max 0.831
_refine_diff_density_min -2.645
_refine_diff_density_rms 0.183
_refine_ls_abs_structure_details
;
 Refined as an inversion twin.
;
_refine_ls_abs_structure_Flack 0.96(2)
_refine_ls_extinction_method none
_refine_ls_goodness_of_fit_ref 0.826
_refine_ls_hydrogen_treatment constr
_refine_ls_matrix_type full
_refine_ls_number_parameters 760
_refine_ls_number_reflns 17555
_refine_ls_number_restraints 43
_refine_ls_restrained_S_all 0.828
_refine_ls_R_factor_all 0.0643
_refine_ls_R_factor_gt 0.0473
_refine_ls_shift/su_max 0.001
_refine_ls_shift/su_mean 0.000
_refine_ls_structure_factor_coef Fsqd
_refine_ls_weighting_details 'w=1/[\s^2^(Fo^2^)+(0.1000P)^2^] where P=(Fo^2^+2Fc^2^)/3'
_refine_ls_weighting_scheme calc
_refine_ls_wR_factor_gt 0.1193
_refine_ls_wR_factor_ref 0.1297
_reflns_Friedel_coverage 0.929
_reflns_Friedel_fraction_full 0.996
_reflns_Friedel_fraction_max 0.992
_reflns_number_gt 13998
_reflns_number_total 17555
_reflns_threshold_expression 'I > 2\s(I)'
_cod_data_source_file ja7b03755_si_002.cif
_cod_data_source_block AmCl6
_cod_depositor_comments
;
The following automatic conversions were performed:

'_exptl_crystal_density_meas' value 'N/A' was changed to '?' - the
value is perceived as not measured.

Automatic conversion script
Id: cif_fix_values 4973 2017-02-22 13:04:09Z antanas 
;
_cod_database_code 4126219
_shelx_space_group_comment
;
The symmetry employed for this shelxl refinement is uniquely defined
by the following loop, which should always be used as a source of
symmetry information in preference to the above space-group names.
They are only intended as comments.
;
_shelxl_version_number 2014-3

loop_
_space_group_symop_operation_xyz
'x, y, z'
'-x, y+1/2, -z'

loop_
_atom_site_label
_atom_site_type_symbol
_atom_site_fract_x
_atom_site_fract_y
_atom_site_fract_z
_atom_site_U_iso_or_equiv
_atom_site_adp_type
_atom_site_occupancy
_atom_site_site_symmetry_order
_atom_site_calc_flag
_atom_site_refinement_flags_posn
_atom_site_refinement_flags_adp
_atom_site_refinement_flags_occupancy
Am1 Am 0.66712(2) 0.69487(4) 0.23380(2) 0.03327(10) Uani 1 1 d . . .
Cl1 Cl 0.74599(19) 0.7277(2) 0.08614(16) 0.0595(8) Uani 1 1 d . . .
Cl2 Cl 0.7338(2) 0.8452(2) 0.2967(2) 0.0626(8) Uani 1 1 d . . .
Cl3 Cl 0.5907(2) 0.6578(2) 0.37995(19) 0.0680(9) Uani 1 1 d . . .
Cl4 Cl 0.5963(2) 0.5524(2) 0.1612(2) 0.0719(10) Uani 1 1 d . . .
Cl5 Cl 0.52720(19) 0.7889(2) 0.18774(18) 0.0566(7) Uani 1 1 d . . .
Cl6 Cl 0.8081(2) 0.6039(2) 0.2823(2) 0.0685(9) Uani 1 1 d . . .
P1 P 0.5041(3) 0.7575(2) -0.3158(2) 0.0406(9) Uani 1 1 d . . .
P2 P -0.1676(3) 0.1432(3) 0.1307(3) 0.0497(10) Uani 1 1 d . . .
P3 P 0.20264(19) -0.0804(2) 0.28136(19) 0.0544(8) Uani 1 1 d . . .
C1 C 0.5940(7) 0.8116(7) -0.3616(7) 0.048(2) Uani 1 1 d . . .
C2 C 0.6008(8) 0.8121(9) -0.4491(7) 0.056(3) Uani 1 1 d . . .
H2A H 0.5605 0.7837 -0.4825 0.068 Uiso 1 1 calc R U .
C3 C 0.6689(10) 0.8558(10) -0.4835(9) 0.072(4) Uani 1 1 d . . .
H3A H 0.6745 0.8573 -0.5407 0.087 Uiso 1 1 calc R U .
C4 C 0.7272(11) 0.8963(14) -0.4343(10) 0.092(5) Uani 1 1 d . . .
H4A H 0.7745 0.9228 -0.4577 0.110 Uiso 1 1 calc R U .
C5 C 0.7181(12) 0.8984(15) -0.3559(12) 0.109(7) Uani 1 1 d . . .
H5A H 0.7570 0.9304 -0.3241 0.131 Uiso 1 1 calc R U .
C6 C 0.6519(11) 0.8547(11) -0.3157(10) 0.083(5) Uani 1 1 d . . .
H6A H 0.6485 0.8558 -0.2583 0.100 Uiso 1 1 calc R U .
C7 C 0.5076(7) 0.7737(6) -0.2070(6) 0.042(2) Uani 1 1 d . . .
C8 C 0.5706(8) 0.7306(8) -0.1586(7) 0.057(3) Uani 1 1 d . . .
H8A H 0.6095 0.6939 -0.1838 0.068 Uiso 1 1 calc R U .
C9 C 0.5747(9) 0.7429(8) -0.0733(7) 0.061(3) Uani 1 1 d . . .
H9A H 0.6177 0.7166 -0.0416 0.073 Uiso 1 1 calc R U .
C10 C 0.5153(10) 0.7936(8) -0.0369(7) 0.061(3) Uani 1 1 d . . .
H10A H 0.5168 0.8001 0.0203 0.073 Uiso 1 1 calc R U .
C11 C 0.4521(10) 0.8362(9) -0.0831(7) 0.064(3) Uani 1 1 d . . .
H11A H 0.4120 0.8712 -0.0574 0.077 Uiso 1 1 calc R U .
C12 C 0.4502(8) 0.8255(8) -0.1682(7) 0.054(3) Uani 1 1 d . . .
H12A H 0.4087 0.8545 -0.1997 0.065 Uiso 1 1 calc R U .
C13 C 0.4072(7) 0.8035(7) -0.3593(6) 0.043(2) Uani 1 1 d . . .
C14 C 0.3398(8) 0.7532(8) -0.3788(7) 0.052(3) Uani 1 1 d . . .
H14A H 0.3443 0.6931 -0.3744 0.062 Uiso 1 1 calc R U .
C15 C 0.2635(9) 0.7905(11) -0.4055(9) 0.069(4) Uani 1 1 d . . .
H15A H 0.2171 0.7555 -0.4199 0.083 Uiso 1 1 calc R U .
C16 C 0.2565(10) 0.8778(12) -0.4105(9) 0.077(4) Uani 1 1 d . . .
H16A H 0.2046 0.9028 -0.4266 0.093 Uiso 1 1 calc R U .
C17 C 0.3245(10) 0.9289(10) -0.3921(8) 0.070(4) Uani 1 1 d . . .
H17A H 0.3194 0.9888 -0.3977 0.084 Uiso 1 1 calc R U .
C18 C 0.4014(9) 0.8939(9) -0.3652(8) 0.058(3) Uani 1 1 d . . .
H18A H 0.4478 0.9292 -0.3515 0.070 Uiso 1 1 calc R U .
C19 C 0.4988(9) 0.6413(9) -0.3347(8) 0.033(3) Uani 1 1 d . . .
C20 C 0.5200(10) 0.6064(9) -0.4124(8) 0.068(4) Uani 1 1 d . . .
H20A H 0.5420 0.6412 -0.4539 0.082 Uiso 1 1 calc R U .
C21 C 0.5074(12) 0.5212(10) -0.4239(9) 0.081(5) Uani 1 1 d . . .
H21A H 0.5243 0.4964 -0.4735 0.097 Uiso 1 1 calc R U .
C22 C 0.4705(9) 0.4690(8) -0.3658(9) 0.066(3) Uani 1 1 d . . .
H22A H 0.4590 0.4110 -0.3777 0.079 Uiso 1 1 calc R U .
C23 C 0.4512(9) 0.5021(8) -0.2920(8) 0.063(3) Uani 1 1 d . . .
H23A H 0.4295 0.4658 -0.2514 0.075 Uiso 1 1 calc R U .
C24 C 0.4630(9) 0.5889(8) -0.2749(8) 0.058(3) Uani 1 1 d . . .
H24A H 0.4472 0.6119 -0.2242 0.070 Uiso 1 1 calc R U .
C25 C -0.1834(10) 0.2579(10) 0.1196(11) 0.049(4) Uani 1 1 d . . .
C26 C -0.2073(9) 0.3076(9) 0.1859(9) 0.068(4) Uani 1 1 d . . .
H26A H -0.2122 0.2818 0.2377 0.082 Uiso 1 1 calc R U .
C27 C -0.2241(9) 0.3948(8) 0.1773(10) 0.065(3) Uani 1 1 d . . .
H27A H -0.2410 0.4278 0.2224 0.078 Uiso 1 1 calc R U .
C28 C -0.2157(10) 0.4318(9) 0.1018(11) 0.073(4) Uani 1 1 d . . .
H28A H -0.2264 0.4908 0.0948 0.087 Uiso 1 1 calc R U .
C29 C -0.1925(13) 0.3847(10) 0.0386(11) 0.093(6) Uani 1 1 d . . .
H29A H -0.1880 0.4107 -0.0131 0.112 Uiso 1 1 calc R U .
C30 C -0.1742(11) 0.2966(9) 0.0471(9) 0.074(4) Uani 1 1 d . . .
H30A H -0.1555 0.2649 0.0018 0.089 Uiso 1 1 calc R U .
C31 C -0.1455(10) 0.1186(8) 0.2370(10) 0.065(3) Uani 1 1 d . . .
C32 C -0.0678(14) 0.1502(12) 0.2728(11) 0.095(5) Uani 1 1 d . . .
H32A H -0.0305 0.1809 0.2394 0.113 Uiso 1 1 calc R U .
C33 C -0.0451(15) 0.1377(16) 0.3543(13) 0.108(7) Uani 1 1 d . . .
H33A H 0.0044 0.1626 0.3767 0.129 Uiso 1 1 calc R U .
C34 C -0.095(2) 0.0894(15) 0.3999(13) 0.127(10) Uani 1 1 d . . .
H34A H -0.0777 0.0755 0.4536 0.152 Uiso 1 1 calc R U .
C35 C -0.180(2) 0.0561(13) 0.3685(13) 0.126(9) Uani 1 1 d . . .
H35A H -0.2165 0.0261 0.4031 0.151 Uiso 1 1 calc R U .
C36 C -0.2028(15) 0.0718(11) 0.2840(10) 0.096(6) Uani 1 1 d . . .
H36 H -0.2541 0.0514 0.2613 0.116 Uiso 1 1 calc R U .
C37 C -0.0822(9) 0.1129(9) 0.0648(10) 0.071(4) Uani 1 1 d . . .
C38 C -0.0070(10) 0.157(2) 0.0666(11) 0.147(14) Uani 1 1 d . . .
H38A H 0.0003 0.1975 0.1089 0.176 Uiso 1 1 calc R U .
C39 C 0.0607(13) 0.148(2) 0.0118(16) 0.124(8) Uani 1 1 d . . .
H39A H 0.1072 0.1860 0.0103 0.149 Uiso 1 1 calc R U .
C43 C -0.2622(8) 0.0884(8) 0.0970(8) 0.055(3) Uani 1 1 d . . .
C44 C -0.3274(8) 0.1343(8) 0.0557(9) 0.066(3) Uani 1 1 d . . .
H44A H -0.3234 0.1944 0.0507 0.079 Uiso 1 1 calc R U .
C45 C -0.3978(9) 0.0914(10) 0.0222(10) 0.074(4) Uani 1 1 d . . .
H45A H -0.4407 0.1225 -0.0053 0.088 Uiso 1 1 calc R U .
C46 C -0.4038(10) 0.0042(12) 0.0295(13) 0.088(5) Uani 1 1 d . . .
H46A H -0.4504 -0.0241 0.0051 0.106 Uiso 1 1 calc R U .
C47 C -0.3451(13) -0.0423(11) 0.0706(13) 0.098(6) Uani 1 1 d . . .
H47A H -0.3523 -0.1019 0.0767 0.117 Uiso 1 1 calc R U .
C48 C -0.2718(12) -0.0010(9) 0.1050(11) 0.082(4) Uani 1 1 d . . .
H48A H -0.2301 -0.0335 0.1328 0.098 Uiso 1 1 calc R U .
C49 C 0.2532(8) -0.1719(10) 0.3317(7) 0.061(3) Uani 1 1 d . . .
C50 C 0.3371(9) -0.1650(13) 0.3596(10) 0.085(5) Uani 1 1 d . . .
H50A H 0.3660 -0.1128 0.3525 0.102 Uiso 1 1 calc R U .
C51 C 0.3777(11) -0.2303(15) 0.3963(12) 0.107(7) Uani 1 1 d . . .
H51A H 0.4344 -0.2239 0.4139 0.128 Uiso 1 1 calc R U .
C52 C 0.3359(12) -0.3079(19) 0.4084(9) 0.100(5) Uani 1 1 d . . .
H52A H 0.3644 -0.3556 0.4311 0.120 Uiso 1 1 calc R U .
C53 C 0.2509(13) -0.313(2) 0.3861(12) 0.109(6) Uani 1 1 d . . .
H53A H 0.2200 -0.3626 0.3993 0.131 Uiso 1 1 calc R U .
C54 C 0.2122(11) -0.2492(13) 0.3464(12) 0.089(5) Uani 1 1 d . . .
H54A H 0.1559 -0.2566 0.3279 0.107 Uiso 1 1 calc R U .
C55 C 0.2638(7) -0.0428(8) 0.1957(7) 0.049(3) Uani 1 1 d . . .
C56 C 0.3400(8) -0.0783(9) 0.1751(8) 0.062(3) Uani 1 1 d . . .
H56A H 0.3629 -0.1239 0.2061 0.074 Uiso 1 1 calc R U .
C57 C 0.3840(10) -0.0460(11) 0.1066(9) 0.075(4) Uani 1 1 d . . .
H57A H 0.4351 -0.0720 0.0913 0.090 Uiso 1 1 calc R U .
C58 C 0.3533(10) 0.0225(10) 0.0626(9) 0.069(4) Uani 1 1 d . . .
H58A H 0.3833 0.0443 0.0180 0.083 Uiso 1 1 calc R U .
C59 C 0.2754(10) 0.0600(9) 0.0855(10) 0.071(4) Uani 1 1 d . . .
H59A H 0.2536 0.1076 0.0567 0.086 Uiso 1 1 calc R U .
C60 C 0.2321(9) 0.0262(10) 0.1500(11) 0.076(4) Uani 1 1 d . . .
H60A H 0.1796 0.0502 0.1638 0.091 Uiso 1 1 calc R U .
C61 C 0.1957(8) 0.0031(11) 0.3557(8) 0.065(3) Uani 1 1 d . U .
C62 C 0.1498(16) -0.0097(12) 0.4247(9) 0.115(7) Uani 1 1 d . U .
H62 H 0.1149 -0.0582 0.4307 0.138 Uiso 1 1 calc R U .
C63 C 0.1576(19) 0.0586(17) 0.4920(10) 0.129(9) Uani 1 1 d . U .
H63A H 0.1306 0.0502 0.5422 0.155 Uiso 1 1 calc R U .
C64 C 0.2033(16) 0.131(2) 0.4798(14) 0.126(8) Uani 1 1 d . U .
H64 H 0.2072 0.1729 0.5212 0.151 Uiso 1 1 calc R U .
C65 C 0.2383(19) 0.142(2) 0.4168(19) 0.159(9) Uani 1 1 d . U .
H65 H 0.2655 0.1948 0.4072 0.191 Uiso 1 1 calc R U .
C66 C 0.2398(16) 0.0724(19) 0.3517(16) 0.155(10) Uani 1 1 d . U .
H66A H 0.2747 0.0804 0.3063 0.185 Uiso 1 1 calc R U .
C67 C 0.0996(8) -0.1121(11) 0.2414(8) 0.067(4) Uani 1 1 d . . .
C68 C 0.0269(8) -0.0764(11) 0.2697(13) 0.086(5) Uani 1 1 d . . .
H68A H 0.0287 -0.0326 0.3094 0.103 Uiso 1 1 calc R U .
C69 C -0.0512(10) -0.1070(14) 0.2375(16) 0.106(7) Uani 1 1 d . . .
H69A H -0.1018 -0.0849 0.2583 0.128 Uiso 1 1 calc R U .
C70 C -0.0551(10) -0.1653(15) 0.1797(13) 0.096(6) Uani 1 1 d . . .
H70A H -0.1079 -0.1835 0.1586 0.115 Uiso 1 1 calc R U .
C71 C 0.0187(16) -0.200(2) 0.1499(16) 0.167(14) Uani 1 1 d . . .
H71A H 0.0154 -0.2423 0.1091 0.201 Uiso 1 1 calc R U .
C72 C 0.0980(12) -0.1733(18) 0.1788(12) 0.133(11) Uani 1 1 d . . .
H72A H 0.1482 -0.1956 0.1572 0.160 Uiso 1 1 calc R U .
C42A C -0.076(2) 0.039(2) 0.033(3) 0.114(18) Uani 0.63(5) 1 d . . P
H42A H -0.1077 -0.0099 0.0561 0.137 Uiso 0.63(5) 1 calc R U P
C42B C -0.114(2) 0.090(3) -0.022(3) 0.072(16) Uani 0.37(5) 1 d . . P
C41A C -0.042(4) 0.075(4) -0.086(5) 0.15(3) Uani 0.53(7) 1 d . . P
H41A H -0.0501 0.0565 -0.1438 0.177 Uiso 0.53(7) 1 calc R U P
C40 C 0.052(2) 0.084(2) -0.035(3) 0.196(18) Uani 1 1 d . . .
H40A H 0.1027 0.0653 -0.0646 0.235 Uiso 1 1 calc R U .
C41B C -0.006(3) 0.024(4) -0.021(4) 0.10(2) Uani 0.47(7) 1 d . . P

loop_
_atom_site_aniso_label
_atom_site_aniso_U_11
_atom_site_aniso_U_22
_atom_site_aniso_U_33
_atom_site_aniso_U_23
_atom_site_aniso_U_13
_atom_site_aniso_U_12
Am1 0.03855(15) 0.03106(14) 0.03020(14) -0.00177(19) 0.00048(10) 0.0018(2)
Cl1 0.0554(16) 0.087(2) 0.0368(13) -0.0012(12) 0.0094(12) -0.0041(14)
Cl2 0.0598(17) 0.0529(16) 0.075(2) -0.0179(15) 0.0084(15) -0.0173(14)
Cl3 0.080(2) 0.080(2) 0.0443(15) 0.0118(14) 0.0169(15) 0.0060(17)
Cl4 0.071(2) 0.0523(17) 0.092(2) -0.0306(17) 0.0060(18) -0.0153(16)
Cl5 0.0542(16) 0.0599(17) 0.0556(16) 0.0069(13) -0.0027(13) 0.0191(14)
Cl6 0.0607(18) 0.067(2) 0.077(2) 0.0035(17) -0.0169(16) 0.0215(16)
P1 0.0516(19) 0.0406(17) 0.0293(16) 0.0003(13) -0.0058(14) 0.0032(14)
P2 0.055(2) 0.0358(18) 0.058(2) -0.0003(15) 0.0051(17) 0.0015(15)
P3 0.0362(14) 0.084(2) 0.0433(15) -0.0132(15) 0.0022(12) -0.0021(14)
C1 0.053(6) 0.045(6) 0.045(6) 0.001(5) -0.005(5) 0.002(5)
C2 0.059(7) 0.069(8) 0.041(6) 0.004(6) -0.004(5) 0.000(6)
C3 0.088(10) 0.078(9) 0.052(7) 0.028(7) 0.016(7) 0.006(8)
C4 0.080(10) 0.128(15) 0.067(10) 0.028(10) 0.022(8) -0.037(10)
C5 0.094(13) 0.146(19) 0.088(13) 0.015(12) -0.014(10) -0.060(13)
C6 0.091(11) 0.095(12) 0.065(9) -0.004(8) -0.001(8) -0.034(9)
C7 0.059(6) 0.038(5) 0.029(5) -0.003(4) -0.007(4) 0.000(5)
C8 0.066(7) 0.055(6) 0.049(6) 0.000(5) -0.018(6) 0.019(6)
C9 0.091(10) 0.051(7) 0.039(6) 0.003(5) -0.027(6) 0.000(7)
C10 0.098(10) 0.047(6) 0.037(6) -0.001(5) -0.012(6) -0.003(7)
C11 0.090(10) 0.065(8) 0.039(6) -0.021(6) 0.006(6) 0.009(7)
C12 0.067(7) 0.049(6) 0.045(6) 0.003(5) -0.018(6) 0.006(6)
C13 0.050(6) 0.046(6) 0.033(5) 0.004(4) -0.005(4) 0.011(5)
C14 0.058(7) 0.047(6) 0.049(6) -0.006(5) -0.010(5) 0.003(5)
C15 0.062(8) 0.081(10) 0.065(8) -0.011(7) -0.011(7) 0.012(7)
C16 0.067(9) 0.100(12) 0.064(9) 0.003(8) -0.017(7) 0.022(9)
C17 0.086(10) 0.061(8) 0.063(8) 0.011(6) -0.001(7) 0.027(8)
C18 0.063(8) 0.059(7) 0.053(7) 0.007(6) -0.013(6) 0.005(6)
C19 0.045(6) 0.036(6) 0.019(5) 0.004(4) 0.004(4) 0.017(5)
C20 0.100(11) 0.054(7) 0.051(7) -0.004(6) 0.014(7) -0.003(7)
C21 0.128(14) 0.064(9) 0.050(7) -0.020(7) 0.008(8) 0.010(9)
C22 0.070(9) 0.043(6) 0.085(10) -0.014(7) -0.005(7) -0.001(6)
C23 0.078(9) 0.046(7) 0.065(8) 0.009(6) 0.000(7) -0.011(6)
C24 0.080(9) 0.049(7) 0.045(6) -0.003(5) 0.008(6) -0.006(6)
C25 0.045(7) 0.036(7) 0.065(10) -0.005(6) -0.003(6) -0.004(5)
C26 0.076(9) 0.047(7) 0.083(10) 0.005(7) 0.019(8) 0.000(7)
C27 0.071(8) 0.038(6) 0.086(10) -0.012(6) 0.015(7) -0.001(6)
C28 0.078(9) 0.040(7) 0.101(12) -0.001(7) 0.012(8) 0.011(7)
C29 0.154(17) 0.049(8) 0.077(10) 0.021(7) 0.014(10) 0.018(9)
C30 0.114(12) 0.053(7) 0.057(8) 0.000(6) 0.013(8) 0.016(8)
C31 0.074(9) 0.041(6) 0.078(9) 0.004(6) -0.009(7) 0.004(6)
C32 0.125(15) 0.079(10) 0.080(11) -0.001(9) -0.003(10) 0.013(10)
C33 0.121(17) 0.121(17) 0.081(13) -0.011(12) -0.034(12) 0.028(14)
C34 0.23(3) 0.083(14) 0.071(12) -0.006(10) -0.028(16) 0.049(17)
C35 0.22(3) 0.074(12) 0.089(14) 0.027(11) 0.045(16) 0.021(15)
C36 0.164(18) 0.067(10) 0.059(9) 0.014(7) 0.003(10) 0.014(11)
C37 0.062(8) 0.057(8) 0.095(11) 0.003(7) 0.013(8) 0.015(7)
C38 0.053(9) 0.32(4) 0.070(10) -0.012(15) 0.002(8) -0.038(15)
C39 0.072(12) 0.15(2) 0.15(2) 0.028(17) 0.014(13) 0.028(13)
C43 0.064(7) 0.041(6) 0.062(7) -0.003(5) 0.019(6) -0.002(5)
C44 0.055(7) 0.046(7) 0.096(10) -0.001(7) 0.004(7) 0.001(6)
C45 0.053(7) 0.073(9) 0.095(11) -0.017(8) 0.006(7) -0.016(7)
C46 0.057(8) 0.074(10) 0.133(16) -0.028(10) 0.012(9) -0.015(8)
C47 0.105(14) 0.062(10) 0.127(15) -0.019(10) 0.025(12) -0.044(10)
C48 0.107(13) 0.046(7) 0.093(11) 0.002(7) 0.022(10) -0.003(8)
C49 0.052(7) 0.087(10) 0.043(6) -0.005(6) 0.015(5) -0.004(7)
C50 0.051(8) 0.126(14) 0.077(10) 0.026(10) -0.027(7) -0.015(8)
C51 0.069(10) 0.138(18) 0.112(14) 0.037(13) -0.037(10) -0.006(11)
C52 0.119(13) 0.117(13) 0.064(8) -0.032(14) 0.000(8) -0.029(17)
C53 0.104(13) 0.093(14) 0.132(15) -0.009(16) 0.016(11) -0.004(15)
C54 0.058(9) 0.101(14) 0.109(13) -0.012(11) 0.004(9) -0.002(9)
C55 0.042(6) 0.068(7) 0.038(5) -0.003(5) 0.004(5) 0.004(5)
C56 0.060(7) 0.078(9) 0.048(7) 0.011(6) 0.016(6) 0.021(7)
C57 0.074(9) 0.092(11) 0.059(8) 0.013(7) 0.015(7) 0.013(8)
C58 0.074(9) 0.077(9) 0.057(8) 0.009(7) -0.006(7) -0.018(7)
C59 0.077(9) 0.050(7) 0.087(10) 0.008(7) -0.005(8) -0.004(7)
C60 0.050(7) 0.068(9) 0.112(12) -0.007(9) 0.021(8) -0.009(7)
C61 0.047(7) 0.092(10) 0.055(7) -0.022(7) -0.004(6) 0.004(7)
C62 0.22(2) 0.074(10) 0.050(8) 0.006(7) 0.026(11) 0.057(12)
C63 0.21(2) 0.132(16) 0.041(8) 0.008(10) 0.011(11) 0.099(17)
C64 0.131(17) 0.17(2) 0.080(13) -0.061(14) -0.005(12) -0.020(16)
C65 0.155(14) 0.165(14) 0.157(14) -0.057(11) 0.020(11) -0.041(11)
C66 0.140(18) 0.18(2) 0.142(18) -0.100(17) 0.056(14) -0.063(17)
C67 0.042(6) 0.114(12) 0.045(7) -0.001(7) 0.007(5) -0.004(7)
C68 0.040(7) 0.072(10) 0.147(16) 0.027(10) 0.005(8) 0.001(6)
C69 0.051(9) 0.101(14) 0.17(2) 0.011(15) -0.005(11) 0.015(9)
C70 0.046(8) 0.129(17) 0.112(14) 0.007(13) -0.014(9) -0.020(9)
C71 0.104(17) 0.27(4) 0.13(2) -0.11(2) -0.004(15) -0.04(2)
C72 0.076(11) 0.23(3) 0.094(13) -0.098(16) 0.015(10) -0.053(14)
C42A 0.11(3) 0.08(2) 0.16(4) -0.03(2) 0.06(3) 0.003(19)
C42B 0.04(2) 0.10(4) 0.08(3) 0.01(2) 0.007(18) 0.002(19)
C41A 0.14(5) 0.12(4) 0.18(6) -0.01(4) 0.04(4) 0.03(3)
C40 0.13(2) 0.13(3) 0.34(5) -0.05(3) 0.09(3) 0.03(2)
C41B 0.07(3) 0.11(4) 0.13(4) -0.05(3) 0.04(3) 0.00(2)

loop_
_atom_type_symbol
_atom_type_description
_atom_type_scat_dispersion_real
_atom_type_scat_dispersion_imag
_atom_type_scat_source
C C 0.0033 0.0016 'International Tables Vol C Tables 4.2.6.8 and 6.1.1.4'
H H 0.0000 0.0000 'International Tables Vol C Tables 4.2.6.8 and 6.1.1.4'
Am Am -7.8986 4.5125 'International Tables Vol C Tables 4.2.6.8 and 6.1.1.4'
Cl Cl 0.1484 0.1585 'International Tables Vol C Tables 4.2.6.8 and 6.1.1.4'
N N 0.0061 0.0033 'International Tables Vol C Tables 4.2.6.8 and 6.1.1.4'
P P 0.1023 0.0942 'International Tables Vol C Tables 4.2.6.8 and 6.1.1.4'

loop_
_geom_angle_atom_site_label_1
_geom_angle_atom_site_label_2
_geom_angle_atom_site_label_3
_geom_angle
Cl4 Am1 Cl6 91.71(11)
Cl4 Am1 Cl5 89.58(11)
Cl6 Am1 Cl5 178.66(11)
Cl4 Am1 Cl3 91.36(12)
Cl6 Am1 Cl3 90.45(12)
Cl5 Am1 Cl3 89.19(10)
Cl4 Am1 Cl2 175.63(12)
Cl6 Am1 Cl2 91.61(11)
Cl5 Am1 Cl2 87.11(11)
Cl3 Am1 Cl2 91.45(11)
Cl4 Am1 Cl1 87.67(11)
Cl6 Am1 Cl1 88.35(11)
Cl5 Am1 Cl1 92.04(9)
Cl3 Am1 Cl1 178.43(11)
Cl2 Am1 Cl1 89.59(10)
C7 P1 C13 109.9(5)
C7 P1 C1 109.3(5)
C13 P1 C1 108.3(5)
C7 P1 C19 107.8(6)
C13 P1 C19 106.6(7)
C1 P1 C19 114.8(7)
C43 P2 C37 108.6(7)
C43 P2 C31 109.8(7)
C37 P2 C31 112.7(7)
C43 P2 C25 108.9(8)
C37 P2 C25 107.5(8)
C31 P2 C25 109.2(8)
C61 P3 C67 112.2(6)
C61 P3 C55 109.3(7)
C67 P3 C55 107.3(6)
C61 P3 C49 107.1(7)
C67 P3 C49 109.5(7)
C55 P3 C49 111.4(6)
C6 C1 C2 119.2(12)
C6 C1 P1 121.8(10)
C2 C1 P1 118.9(9)
C3 C2 C1 118.3(12)
C4 C3 C2 120.2(13)
C5 C4 C3 120.6(15)
C4 C5 C6 122.9(17)
C1 C6 C5 118.6(15)
C12 C7 C8 118.5(10)
C12 C7 P1 122.0(8)
C8 C7 P1 119.5(9)
C9 C8 C7 120.3(12)
C10 C9 C8 119.2(11)
C9 C10 C11 121.6(11)
C12 C11 C10 118.6(12)
C7 C12 C11 121.7(11)
C14 C13 C18 120.7(11)
C14 C13 P1 121.0(9)
C18 C13 P1 118.1(9)
C13 C14 C15 120.0(12)
C16 C15 C14 120.0(14)
C15 C16 C17 120.2(14)
C16 C17 C18 121.3(14)
C17 C18 C13 117.7(13)
C24 C19 C20 120.2(13)
C24 C19 P1 118.3(10)
C20 C19 P1 120.9(10)
C21 C20 C19 117.4(13)
C20 C21 C22 122.8(13)
C23 C22 C21 119.5(12)
C22 C23 C24 121.2(13)
C23 C24 C19 118.7(12)
C30 C25 C26 118.4(14)
C30 C25 P2 121.0(13)
C26 C25 P2 120.6(13)
C25 C26 C27 121.3(15)
C28 C27 C26 118.7(13)
C29 C28 C27 120.2(13)
C28 C29 C30 121.5(15)
C25 C30 C29 120.0(14)
C36 C31 C32 120.6(16)
C36 C31 P2 121.5(13)
C32 C31 P2 117.9(13)
C33 C32 C31 123(2)
C34 C33 C32 118(2)
C33 C34 C35 122.4(19)
C36 C35 C34 118(2)
C31 C36 C35 117(2)
C42A C37 C38 113(2)
C42A C37 C42B 55(3)
C38 C37 C42B 114(2)
C42A C37 P2 123.0(18)
C38 C37 P2 120.8(15)
C42B C37 P2 111.9(16)
C37 C38 C39 127(2)
C40 C39 C38 112(3)
C48 C43 C44 117.8(14)
C48 C43 P2 122.1(13)
C44 C43 P2 120.0(9)
C45 C44 C43 120.8(13)
C46 C45 C44 119.7(16)
C47 C46 C45 122.0(16)
C46 C47 C48 120.0(16)
C43 C48 C47 119.7(17)
C54 C49 C50 116.8(16)
C54 C49 P3 123.6(12)
C50 C49 P3 119.5(12)
C51 C50 C49 122.1(17)
C50 C51 C52 119.9(18)
C53 C52 C51 118(3)
C54 C53 C52 121(3)
C53 C54 C49 121.3(18)
C56 C55 C60 119.1(12)
C56 C55 P3 122.8(10)
C60 C55 P3 118.1(9)
C55 C56 C57 119.7(13)
C58 C57 C56 121.0(14)
C57 C58 C59 118.9(14)
C60 C59 C58 119.5(14)
C59 C60 C55 121.8(13)
C66 C61 C62 117.4(17)
C66 C61 P3 122.4(13)
C62 C61 P3 119.7(14)
C61 C62 C63 117(2)
C64 C63 C62 120.6(19)
C65 C64 C63 120(2)
C64 C65 C66 121(3)
C61 C66 C65 123(2)
C68 C67 C72 121.5(15)
C68 C67 P3 121.5(13)
C72 C67 P3 117.0(11)
C67 C68 C69 118.1(19)
C70 C69 C68 122.0(18)
C69 C70 C71 119.7(17)
C70 C71 C72 122(2)
C71 C72 C67 117.0(19)
C37 C42A C42B 73(3)
C37 C42A C41B 118(3)
C42B C42A C41B 92(4)
C42A C42B C37 52(2)
C42A C42B C41A 92(4)
C37 C42B C41A 114(4)
C42A C42B C41B 46(3)
C37 C42B C41B 81(2)
C41A C42B C41B 46(3)
C41B C41A C42B 82(4)
C41B C41A C40 50(3)
C42B C41A C40 107(5)
C39 C40 C41B 121(4)
C39 C40 C41A 117(3)
C41B C40 C41A 55(3)
C40 C41B C41A 75(5)
C40 C41B C42A 122(4)
C41A C41B C42A 94(4)
C40 C41B C42B 103(4)
C41A C41B C42B 52(3)
C42A C41B C42B 42(2)

loop_
_geom_bond_atom_site_label_1
_geom_bond_atom_site_label_2
_geom_bond_distance
Am1 Cl4 2.713(3)
Am1 Cl6 2.714(3)
Am1 Cl5 2.714(3)
Am1 Cl3 2.725(3)
Am1 Cl2 2.727(3)
Am1 Cl1 2.752(3)
P1 C7 1.775(10)
P1 C13 1.803(11)
P1 C1 1.803(12)
P1 C19 1.816(13)
P2 C43 1.778(14)
P2 C37 1.785(15)
P2 C31 1.785(15)
P2 C25 1.791(14)
P3 C61 1.764(14)
P3 C67 1.791(13)
P3 C55 1.792(11)
P3 C49 1.801(15)
C1 C6 1.336(18)
C1 C2 1.420(16)
C2 C3 1.384(19)
C3 C4 1.35(2)
C4 C5 1.28(2)
C5 C6 1.40(2)
C7 C12 1.362(16)
C7 C8 1.411(15)
C8 C9 1.391(16)
C9 C10 1.355(19)
C10 C11 1.390(19)
C11 C12 1.384(16)
C13 C14 1.340(16)
C13 C18 1.397(17)
C14 C15 1.385(17)
C15 C16 1.35(2)
C16 C17 1.35(2)
C17 C18 1.380(18)
C19 C24 1.384(18)
C19 C20 1.410(18)
C20 C21 1.34(2)
C21 C22 1.37(2)
C22 C23 1.336(19)
C23 C24 1.376(18)
C25 C30 1.32(2)
C25 C26 1.37(2)
C26 C27 1.375(18)
C27 C28 1.35(2)
C28 C29 1.31(2)
C29 C30 1.393(19)
C31 C36 1.39(3)
C31 C32 1.42(2)
C32 C33 1.37(2)
C33 C34 1.32(3)
C34 C35 1.50(4)
C35 C36 1.42(3)
C37 C42A 1.25(3)
C37 C38 1.36(2)
C37 C42B 1.52(5)
C38 C39 1.40(3)
C39 C40 1.25(4)
C43 C48 1.391(19)
C43 C44 1.399(18)
C44 C45 1.385(19)
C45 C46 1.35(2)
C46 C47 1.33(3)
C47 C48 1.42(2)
C49 C54 1.38(2)
C49 C50 1.383(19)
C50 C51 1.32(3)
C51 C52 1.38(3)
C52 C53 1.37(2)
C53 C54 1.31(3)
C55 C56 1.357(16)
C55 C60 1.38(2)
C56 C57 1.404(18)
C57 C58 1.36(2)
C58 C59 1.40(2)
C59 C60 1.36(2)
C61 C66 1.27(3)
C61 C62 1.35(2)
C62 C63 1.52(3)
C63 C64 1.34(3)
C64 C65 1.18(3)
C65 C66 1.50(3)
C67 C68 1.35(2)
C67 C72 1.38(2)
C68 C69 1.40(2)
C69 C70 1.30(3)
C70 C71 1.37(3)
C71 C72 1.38(3)
C42A C42B 1.31(5)
C42A C41B 1.42(4)
C42B C41A 1.56(6)
C42B C41B 1.97(7)
C41A C41B 1.42(7)
C41A C40 1.67(8)
C40 C41B 1.32(5)

loop_
_platon_squeeze_void_nr
_platon_squeeze_void_average_x
_platon_squeeze_void_average_y
_platon_squeeze_void_average_z
_platon_squeeze_void_volume
_platon_squeeze_void_count_electrons
1 0.000 -0.021 0.500 957.5 89.9
